data_1010217
loop_
_publ_author_name
'Zachariasen, W. H.'

_publ_section_title 'The Crystal Structure of Potassium Chlorate'
_journal_coden_ASTM ZKKKAJ
_journal_name_full
;
 Zeitschrift fuer Kristallographie, Kristallgeometrie, Kristallphysik,
 Kristallchemie
;
_journal_page_first 501
_journal_page_last 516
_journal_paper_doi 10.1524/zkri.1929.71.1.501
_journal_volume 71
_journal_year 1929
_chemical_formula_structural 'K Cl O3'
_chemical_formula_sum 'Cl K O3'
_chemical_name_systematic 'Potassium chlorate'
_space_group_crystal_system monoclinic
_space_group_IT_number 11
_space_group_name_Hall '-P 2yb (x,y+1/4,z)'
_space_group_name_H-M_alt 'P 1 21/m 1 (a,b-1/4,c)'
_cell_angle_alpha 90
_cell_angle_beta 109.63(8)
_cell_angle_gamma 90
_cell_formula_units_Z 2
_cell_length_a 4.647(4)
_cell_length_b 5.585(5)
_cell_length_c 7.085(7)
_cell_volume 173.2
_cod_depositor_comments
;
 Adding _space_group_symop_id data item values that were accidentally left
 out in the previous revision.

 Antanas Vaitkus,
 2017-12-10

 Correcting space group operations after consulting the original publication.

 Antanas Vaitkus,
 2017-10-12
;
_cod_database_code 1010217

loop_
_space_group_symop_id
_space_group_symop_operation_xyz
1 x,y,z
2 -x,1/2+y,-z
3 -x,1/2-y,-z
4 x,-y,z

loop_
_atom_site_label
_atom_site_type_symbol
_atom_site_symmetry_multiplicity
_atom_site_Wyckoff_symbol
_atom_site_fract_x
_atom_site_fract_y
_atom_site_fract_z
_atom_site_occupancy
_atom_site_attached_hydrogens
_atom_site_calc_flag
K1 K1+ 2 e 0.366 0. -0.298 1. 0 d
Cl1 Cl5+ 2 e 0.106 0. 0.175 1. 0 d
O1 O2- 2 e 0.405 0. 0.111 1. 0 d
O2 O2- 4 f 0.139 0.222 0.278 1. 0 d

loop_
_atom_type_symbol
_atom_type_oxidation_number
K1+ 1.000
Cl5+ 5.000
O2- -2.000
